data_4124661
loop_
_publ_author_name
'Eick, H.'

_publ_section_title
;
 The preparation, lattice parameters and some chemical properties of the
 rare earth mono-thio oxides
;
_journal_name_full 'Journal of the American Chemical Society'
_journal_page_first 43
_journal_page_last 44
_journal_volume 80
_journal_year 1958
_chemical_formula_sum 'O2 S Tm2'
_chemical_name_systematic 'Tm2 O2 S'
_space_group_IT_number 164
_symmetry_space_group_name_Hall '-P 3 2"'
_symmetry_space_group_name_H-M 'P -3 m 1'
_cell_angle_alpha 90
_cell_angle_beta 90
_cell_angle_gamma 120
_cell_formula_units_Z 1
_cell_length_a 3.747
_cell_length_b 3.747
_cell_length_c 6.538
_cell_volume 79.496
_citation_journal_id_ASTM JACSAT
_cod_data_source_file Eick_JACSAT_1958_1181.cif
_cod_data_source_block O2S1Tm2
_cod_original_cell_volume 79.49557
_cod_original_formula_sum 'O2 S1 Tm2'
_cod_database_code 4124661

loop_
_symmetry_equiv_pos_as_xyz
x,y,z
-y,x-y,z
-x+y,-x,z
y,x,-z
-x,-x+y,-z
x-y,-y,-z
-x,-y,-z
y,-x+y,-z
x-y,x,-z
-y,-x,z
x,x-y,z
-x+y,y,z

loop_
_atom_site_label
_atom_site_type_symbol
_atom_site_fract_x
_atom_site_fract_y
_atom_site_fract_z
_atom_site_occupancy
_atom_site_U_iso_or_equiv
Tm1 Tm 0.3333 0.6667 0.29 1 0.0
S1 S 0 0 0 1 0.0
O1 O 0.3333 0.6667 0.64 1 0.0
